data_2228527
loop_
_publ_author_name
'Jiang, Xian-Rong'
'Wang, Xiao-Juan'
'Feng, Yun-Long'

_publ_section_title
;
 4,4'-Bipyridine--2-(carboxymethylsulfanyl)pyridine-3-carboxylic acid
 (1/1)
;
_journal_coeditor_code PV2357
_journal_issue 12
_journal_name_full 'Acta Crystallographica Section E'
_journal_page_first o3308
_journal_paper_doi 10.1107/S1600536810048385
_journal_volume 66
_journal_year 2010
_chemical_formula_iupac 'C10 H8 N2, C8 H7 N O4 S'
_chemical_formula_moiety 'C10 H8 N2, C8 H7 N O4 S'
_chemical_formula_sum 'C18 H15 N3 O4 S'
_chemical_formula_weight 369.40
_chemical_name_systematic
;
4,4'-Bipyridine--2-(carboxymethylsulfanyl)pyridine-3-carboxylic acid (1/1)
;
_space_group_IT_number 14
_symmetry_cell_setting monoclinic
_symmetry_space_group_name_Hall '-P 2ybc'
_symmetry_space_group_name_H-M 'P 1 21/c 1'
_atom_sites_solution_hydrogens geom
_atom_sites_solution_primary direct
_atom_sites_solution_secondary difmap
_audit_creation_method SHELXL-97
_cell_angle_alpha 90.00
_cell_angle_beta 106.494(2)
_cell_angle_gamma 90.00
_cell_formula_units_Z 4
_cell_length_a 9.3684(3)
_cell_length_b 10.3044(3)
_cell_length_c 18.2264(5)
_cell_measurement_reflns_used 7490
_cell_measurement_temperature 296(2)
_cell_measurement_theta_max 27.67
_cell_measurement_theta_min 2.27
_cell_volume 1687.09(9)
_computing_cell_refinement 'SAINT (Bruker, 2006)'
_computing_data_collection 'APEX2 (Bruker, 2006)'
_computing_data_reduction 'SAINT (Bruker, 2006)'
_computing_molecular_graphics 'SHELXTL (Sheldrick, 2008)'
_computing_publication_material 'SHELXTL (Sheldrick, 2008)'
_computing_structure_refinement 'SHELXL97 (Sheldrick, 2008)'
_computing_structure_solution 'SHELXS97 (Sheldrick, 2008)'
_diffrn_ambient_temperature 296(2)
_diffrn_measured_fraction_theta_full 0.997
_diffrn_measured_fraction_theta_max 0.997
_diffrn_measurement_device_type 'Bruker APEXII area-detector'
_diffrn_measurement_method \w
_diffrn_radiation_monochromator graphite
_diffrn_radiation_source 'fine-focus sealed tube'
_diffrn_radiation_type MoK\a
_diffrn_radiation_wavelength 0.71073
_diffrn_reflns_av_R_equivalents 0.0284
_diffrn_reflns_av_sigmaI/netI 0.0193
_diffrn_reflns_limit_h_max 12
_diffrn_reflns_limit_h_min -12
_diffrn_reflns_limit_k_max 13
_diffrn_reflns_limit_k_min -13
_diffrn_reflns_limit_l_max 23
_diffrn_reflns_limit_l_min -23
_diffrn_reflns_number 24834
_diffrn_reflns_theta_full 27.67
_diffrn_reflns_theta_max 27.67
_diffrn_reflns_theta_min 2.27
_diffrn_standards_decay_% 0
_exptl_absorpt_coefficient_mu 0.222
_exptl_absorpt_correction_T_max .978
_exptl_absorpt_correction_T_min .935
_exptl_absorpt_correction_type multi-scan
_exptl_absorpt_process_details '(SADABS; Sheldrick, 1996)'
_exptl_crystal_colour colourless
_exptl_crystal_density_diffrn 1.454
_exptl_crystal_density_method 'not measured'
_exptl_crystal_description block
_exptl_crystal_F_000 768
_exptl_crystal_size_max .409
_exptl_crystal_size_mid .251
_exptl_crystal_size_min .100
_refine_diff_density_max 0.271
_refine_diff_density_min -0.246
_refine_ls_extinction_method none
_refine_ls_goodness_of_fit_ref 1.079
_refine_ls_hydrogen_treatment mixed
_refine_ls_matrix_type full
_refine_ls_number_parameters 241
_refine_ls_number_reflns 3927
_refine_ls_number_restraints 2
_refine_ls_restrained_S_all 1.079
_refine_ls_R_factor_gt 0.0375
_refine_ls_shift/su_max 0.000
_refine_ls_shift/su_mean 0.000
_refine_ls_structure_factor_coef Fsqd
_refine_ls_weighting_details 'calc w=1/[\s^2^(Fo^2^)+(0.1000P)^2^] where P=(Fo^2^+2Fc^2^)/3'
_refine_ls_weighting_scheme calc
_refine_ls_wR_factor_gt 0.1315
_refine_ls_wR_factor_ref 0.1438
_reflns_number_gt 3106
_reflns_number_total 3927
_reflns_threshold_expression I>2\s(I)
_cod_data_source_file pv2357.cif
_cod_data_source_block I
_cod_original_sg_symbol_H-M 'P 21/c '
_cod_database_code 2228527
_cod_database_fobs_code 2228527

loop_
_symmetry_equiv_pos_as_xyz
'x, y, z'
'-x, y+1/2, -z+1/2'
'-x, -y, -z'
'x, -y-1/2, z-1/2'

loop_
_atom_site_type_symbol
_atom_site_label
_atom_site_fract_x
_atom_site_fract_y
_atom_site_fract_z
_atom_site_U_iso_or_equiv
_atom_site_adp_type
_atom_site_calc_flag
_atom_site_refinement_flags
_atom_site_occupancy
_atom_site_disorder_assembly
_atom_site_disorder_group
S S1 0.58161(5) 0.38154(4) 0.14705(2) 0.04516(16) Uani d . 1 . .
O O1 0.80222(16) 0.58013(13) -0.00541(8) 0.0686(4) Uani d D 1 . .
H H1B 0.837(2) 0.6539(17) 0.0143(12) 0.082 Uiso d D 1 . .
O O2 0.72352(16) 0.57771(12) 0.09792(7) 0.0640(4) Uani d . 1 . .
O O3 0.70285(16) 0.13228(12) 0.22294(9) 0.0705(4) Uani d D 1 . .
H H3B 0.740(2) 0.0553(17) 0.2308(13) 0.085 Uiso d D 1 . .
O O4 0.49171(15) 0.02161(13) 0.18621(8) 0.0722(4) Uani d . 1 . .
N N1 0.52552(13) 0.21214(12) 0.03258(7) 0.0418(3) Uani d . 1 . .
C C1 0.58945(15) 0.32661(14) 0.05633(7) 0.0368(3) Uani d . 1 . .
C C2 0.65886(15) 0.40173(13) 0.01174(8) 0.0382(3) Uani d . 1 . .
C C3 0.65803(17) 0.35450(15) -0.05940(9) 0.0439(4) Uani d . 1 . .
H H3A 0.7020 0.4022 -0.0905 0.053 Uiso calc R 1 . .
C C4 0.59198(17) 0.23668(16) -0.08426(8) 0.0472(4) Uani d . 1 . .
H H4A 0.5906 0.2035 -0.1319 0.057 Uiso calc R 1 . .
C C5 0.52829(17) 0.17006(15) -0.03640(9) 0.0453(4) Uani d . 1 . .
H H5A 0.4842 0.0904 -0.0530 0.054 Uiso calc R 1 . .
C C6 0.73076(16) 0.52758(14) 0.03952(8) 0.0424(3) Uani d . 1 . .
C C7 0.48104(17) 0.25100(16) 0.17466(8) 0.0467(4) Uani d . 1 . .
H H7A 0.4508 0.2794 0.2187 0.056 Uiso calc R 1 . .
H H7B 0.3909 0.2367 0.1333 0.056 Uiso calc R 1 . .
C C8 0.5588(2) 0.12241(15) 0.19413(9) 0.0475(4) Uani d . 1 . .
N N2 -0.08632(19) -0.19297(15) 0.05293(10) 0.0635(4) Uani d . 1 . .
N N3 0.16287(17) 0.40694(14) 0.23065(9) 0.0560(4) Uani d . 1 . .
C C9 0.0353(2) -0.18397(18) 0.11218(13) 0.0652(5) Uani d . 1 . .
H H9A 0.0884 -0.2595 0.1296 0.078 Uiso calc R 1 . .
C C10 -0.1626(2) -0.0845(2) 0.03031(12) 0.0622(5) Uani d . 1 . .
H H10A -0.2482 -0.0888 -0.0108 0.075 Uiso calc R 1 . .
C C11 0.08680(19) -0.07012(17) 0.14907(10) 0.0551(4) Uani d . 1 . .
H H11A 0.1739 -0.0690 0.1893 0.066 Uiso calc R 1 . .
C C12 -0.12119(17) 0.03452(18) 0.06467(9) 0.0529(4) Uani d . 1 . .
H H12A -0.1787 0.1079 0.0472 0.064 Uiso calc R 1 . .
C C13 0.00740(16) 0.04348(15) 0.12563(9) 0.0415(3) Uani d . 1 . .
C C14 0.05830(16) 0.16981(15) 0.16269(8) 0.0401(3) Uani d . 1 . .
C C15 0.14430(19) 0.17679(16) 0.23814(9) 0.0500(4) Uani d . 1 . .
H H15A 0.1683 0.1018 0.2675 0.060 Uiso calc R 1 . .
C C16 0.02397(18) 0.28557(16) 0.12271(10) 0.0513(4) Uani d . 1 . .
H H16A -0.0352 0.2859 0.0722 0.062 Uiso calc R 1 . .
C C17 0.0788(2) 0.39998(17) 0.15887(11) 0.0584(5) Uani d . 1 . .
H H17A 0.0554 0.4768 0.1313 0.070 Uiso calc R 1 . .
C C18 0.19387(19) 0.29589(19) 0.26931(9) 0.0558(4) Uani d . 1 . .
H H18A 0.2520 0.2990 0.3200 0.067 Uiso calc R 1 . .

loop_
_atom_site_aniso_label
_atom_site_aniso_U_11
_atom_site_aniso_U_22
_atom_site_aniso_U_33
_atom_site_aniso_U_12
_atom_site_aniso_U_13
_atom_site_aniso_U_23
S1 0.0619(3) 0.0338(2) 0.0371(2) 0.00022(15) 0.00974(18) -0.00146(13)
O1 0.0904(9) 0.0499(7) 0.0768(9) -0.0340(7) 0.0421(7) -0.0215(7)
O2 0.0957(9) 0.0453(7) 0.0505(7) -0.0223(6) 0.0201(6) -0.0118(5)
O3 0.0620(8) 0.0418(7) 0.0978(11) 0.0049(5) 0.0069(7) 0.0182(7)
O4 0.0866(9) 0.0450(7) 0.0837(9) -0.0169(6) 0.0219(7) -0.0054(6)
N1 0.0473(7) 0.0326(6) 0.0419(6) -0.0030(5) 0.0066(5) -0.0008(5)
C1 0.0382(7) 0.0311(7) 0.0360(7) 0.0029(5) 0.0021(5) 0.0002(5)
C2 0.0377(7) 0.0323(7) 0.0402(7) 0.0007(5) 0.0038(6) -0.0013(6)
C3 0.0503(8) 0.0385(8) 0.0432(8) -0.0029(6) 0.0136(7) -0.0021(6)
C4 0.0578(9) 0.0420(9) 0.0402(7) -0.0048(7) 0.0113(6) -0.0091(6)
C5 0.0513(8) 0.0337(8) 0.0446(8) -0.0048(6) 0.0035(6) -0.0057(6)
C6 0.0441(7) 0.0346(7) 0.0441(8) -0.0022(6) 0.0053(6) -0.0012(6)
C7 0.0519(8) 0.0475(9) 0.0423(7) 0.0013(7) 0.0159(6) 0.0000(7)
C8 0.0648(10) 0.0396(9) 0.0400(8) -0.0031(7) 0.0180(7) 0.0010(6)
N2 0.0739(10) 0.0459(9) 0.0798(11) -0.0249(7) 0.0365(8) -0.0189(8)
N3 0.0591(8) 0.0457(8) 0.0636(9) -0.0107(6) 0.0180(7) -0.0158(7)
C9 0.0743(12) 0.0388(9) 0.0883(14) -0.0044(8) 0.0326(11) -0.0061(9)
C10 0.0542(10) 0.0619(12) 0.0694(12) -0.0208(8) 0.0157(9) -0.0180(10)
C11 0.0557(10) 0.0412(9) 0.0656(11) -0.0013(7) 0.0129(8) -0.0010(7)
C12 0.0454(8) 0.0477(9) 0.0611(10) -0.0055(7) 0.0077(7) -0.0079(8)
C13 0.0412(7) 0.0378(8) 0.0466(7) -0.0066(6) 0.0141(6) -0.0018(6)
C14 0.0396(7) 0.0361(8) 0.0445(7) -0.0038(6) 0.0114(6) -0.0025(6)
C15 0.0582(9) 0.0453(9) 0.0437(8) -0.0038(7) 0.0097(7) 0.0010(7)
C16 0.0546(9) 0.0411(9) 0.0513(8) -0.0014(7) 0.0035(7) 0.0008(7)
C17 0.0675(11) 0.0355(9) 0.0692(11) -0.0010(7) 0.0143(9) 0.0013(8)
C18 0.0603(10) 0.0592(11) 0.0447(8) -0.0069(8) 0.0098(7) -0.0095(8)

loop_
_atom_type_symbol
_atom_type_description
_atom_type_scat_dispersion_real
_atom_type_scat_dispersion_imag
_atom_type_scat_source
C C 0.0033 0.0016 'International Tables Vol C Tables 4.2.6.8 and 6.1.1.4'
H H 0.0000 0.0000 'International Tables Vol C Tables 4.2.6.8 and 6.1.1.4'
N N 0.0061 0.0033 'International Tables Vol C Tables 4.2.6.8 and 6.1.1.4'
O O 0.0106 0.0060 'International Tables Vol C Tables 4.2.6.8 and 6.1.1.4'
S S 0.1246 0.1234 'International Tables Vol C Tables 4.2.6.8 and 6.1.1.4'

loop_
_geom_angle_atom_site_label_1
_geom_angle_atom_site_label_2
_geom_angle_atom_site_label_3
_geom_angle_site_symmetry_1
_geom_angle_site_symmetry_3
_geom_angle
_geom_angle_publ_flag
C1 S1 C7 . . 100.76(7) ?
C6 O1 H1B . . 107.7(15) ?
C8 O3 H3B . . 108.5(15) ?
C5 N1 C1 . . 117.62(13) ?
N1 C1 C2 . . 122.38(13) ?
N1 C1 S1 . . 116.80(11) ?
C2 C1 S1 . . 120.81(11) ?
C3 C2 C1 . . 117.85(13) ?
C3 C2 C6 . . 120.60(14) ?
C1 C2 C6 . . 121.55(13) ?
C4 C3 C2 . . 120.01(14) ?
C4 C3 H3A . . 120.0 ?
C2 C3 H3A . . 120.0 ?
C5 C4 C3 . . 117.84(14) ?
C5 C4 H4A . . 121.1 ?
C3 C4 H4A . . 121.1 ?
N1 C5 C4 . . 124.29(14) ?
N1 C5 H5A . . 117.9 ?
C4 C5 H5A . . 117.9 ?
O2 C6 O1 . . 122.82(14) ?
O2 C6 C2 . . 122.94(14) ?
O1 C6 C2 . . 114.24(13) ?
C8 C7 S1 . . 117.93(12) ?
C8 C7 H7A . . 107.8 ?
S1 C7 H7A . . 107.8 ?
C8 C7 H7B . . 107.8 ?
S1 C7 H7B . . 107.8 ?
H7A C7 H7B . . 107.2 ?
O4 C8 O3 . . 124.16(16) ?
O4 C8 C7 . . 122.06(17) ?
O3 C8 C7 . . 113.72(14) ?
C10 N2 C9 . . 117.01(15) ?
C17 N3 C18 . . 117.10(15) ?
N2 C9 C11 . . 123.95(18) ?
N2 C9 H9A . . 118.0 ?
C11 C9 H9A . . 118.0 ?
N2 C10 C12 . . 123.33(17) ?
N2 C10 H10A . . 118.3 ?
C12 C10 H10A . . 118.3 ?
C9 C11 C13 . . 119.21(16) ?
C9 C11 H11A . . 120.4 ?
C13 C11 H11A . . 120.4 ?
C10 C12 C13 . . 119.28(16) ?
C10 C12 H12A . . 120.4 ?
C13 C12 H12A . . 120.4 ?
C11 C13 C12 . . 117.19(14) ?
C11 C13 C14 . . 121.72(13) ?
C12 C13 C14 . . 121.08(14) ?
C15 C14 C16 . . 117.39(14) ?
C15 C14 C13 . . 121.31(14) ?
C16 C14 C13 . . 121.29(13) ?
C18 C15 C14 . . 119.29(15) ?
C18 C15 H15A . . 120.4 ?
C14 C15 H15A . . 120.4 ?
C17 C16 C14 . . 119.04(15) ?
C17 C16 H16A . . 120.5 ?
C14 C16 H16A . . 120.5 ?
N3 C17 C16 . . 123.77(17) ?
N3 C17 H17A . . 118.1 ?
C16 C17 H17A . . 118.1 ?
N3 C18 C15 . . 123.39(15) ?
N3 C18 H18A . . 118.3 ?
C15 C18 H18A . . 118.3 ?

loop_
_geom_bond_atom_site_label_1
_geom_bond_atom_site_label_2
_geom_bond_site_symmetry_2
_geom_bond_distance
_geom_bond_publ_flag
S1 C1 . 1.7688(14) ?
S1 C7 . 1.7943(17) ?
O1 C6 . 1.3127(19) ?
O1 H1B . 0.864(16) ?
O2 C6 . 1.2023(19) ?
O3 C8 . 1.305(2) ?
O3 H3B . 0.861(16) ?
O4 C8 . 1.2015(19) ?
N1 C5 . 1.3373(19) ?
N1 C1 . 1.3379(18) ?
C1 C2 . 1.408(2) ?
C2 C3 . 1.383(2) ?
C2 C6 . 1.4827(19) ?
C3 C4 . 1.379(2) ?
C3 H3A . 0.9300 ?
C4 C5 . 1.372(2) ?
C4 H4A . 0.9300 ?
C5 H5A . 0.9300 ?
C7 C8 . 1.505(2) ?
C7 H7A . 0.9700 ?
C7 H7B . 0.9700 ?
N2 C10 . 1.328(3) ?
N2 C9 . 1.332(3) ?
N3 C17 . 1.324(2) ?
N3 C18 . 1.332(2) ?
C9 C11 . 1.370(2) ?
C9 H9A . 0.9300 ?
C10 C12 . 1.382(2) ?
C10 H10A . 0.9300 ?
C11 C13 . 1.388(2) ?
C11 H11A . 0.9300 ?
C12 C13 . 1.391(2) ?
C12 H12A . 0.9300 ?
C13 C14 . 1.482(2) ?
C14 C15 . 1.384(2) ?
C14 C16 . 1.387(2) ?
C15 C18 . 1.377(2) ?
C15 H15A . 0.9300 ?
C16 C17 . 1.377(2) ?
C16 H16A . 0.9300 ?
C17 H17A . 0.9300 ?
C18 H18A . 0.9300 ?

loop_
_geom_hbond_atom_site_label_D
_geom_hbond_atom_site_label_H
_geom_hbond_atom_site_label_A
_geom_hbond_site_symmetry_A
_geom_hbond_distance_DH
_geom_hbond_distance_HA
_geom_hbond_distance_DA
_geom_hbond_angle_DHA
O1 H1B N2 1_665 0.864(16) 1.792(16) 2.6564(18) 178(2)
O3 H3B N3 2_645 0.861(16) 1.816(16) 2.6618(18) 167(2)
C4 H4A O4 3_655 0.93 2.55 3.213(2) 128.2
C15 H15A O2 2_645 0.93 2.39 3.0664(19) 129.8
C18 H18A o2 2_645 0.93 2.70 3.232(2) 117.1

loop_
_geom_torsion_atom_site_label_1
_geom_torsion_atom_site_label_2
_geom_torsion_atom_site_label_3
_geom_torsion_atom_site_label_4
_geom_torsion_site_symmetry_1
_geom_torsion_site_symmetry_2
_geom_torsion_site_symmetry_3
_geom_torsion_site_symmetry_4
_geom_torsion
_geom_torsion_publ_flag
C5 N1 C1 C2 . . . . -0.4(2) ?
C5 N1 C1 S1 . . . . 178.95(11) ?
C7 S1 C1 N1 . . . . -0.26(12) ?
C7 S1 C1 C2 . . . . 179.13(11) ?
N1 C1 C2 C3 . . . . 0.8(2) ?
S1 C1 C2 C3 . . . . -178.52(11) ?
N1 C1 C2 C6 . . . . -179.22(12) ?
S1 C1 C2 C6 . . . . 1.43(18) ?
C1 C2 C3 C4 . . . . -0.7(2) ?
C6 C2 C3 C4 . . . . 179.39(14) ?
C2 C3 C4 C5 . . . . 0.1(2) ?
C1 N1 C5 C4 . . . . -0.2(2) ?
C3 C4 C5 N1 . . . . 0.3(2) ?
C3 C2 C6 O2 . . . . 173.56(15) ?
C1 C2 C6 O2 . . . . -6.4(2) ?
C3 C2 C6 O1 . . . . -6.0(2) ?
C1 C2 C6 O1 . . . . 174.06(14) ?
C1 S1 C7 C8 . . . . 70.16(12) ?
S1 C7 C8 O4 . . . . -152.53(14) ?
S1 C7 C8 O3 . . . . 30.22(19) ?
C10 N2 C9 C11 . . . . -1.7(3) ?
C9 N2 C10 C12 . . . . 0.4(3) ?
N2 C9 C11 C13 . . . . 1.7(3) ?
N2 C10 C12 C13 . . . . 0.7(3) ?
C9 C11 C13 C12 . . . . -0.5(2) ?
C9 C11 C13 C14 . . . . -179.32(15) ?
C10 C12 C13 C11 . . . . -0.6(2) ?
C10 C12 C13 C14 . . . . 178.20(15) ?
C11 C13 C14 C15 . . . . -27.4(2) ?
C12 C13 C14 C15 . . . . 153.82(17) ?
C11 C13 C14 C16 . . . . 151.38(17) ?
C12 C13 C14 C16 . . . . -27.4(2) ?
C16 C14 C15 C18 . . . . -1.3(2) ?
C13 C14 C15 C18 . . . . 177.51(15) ?
C15 C14 C16 C17 . . . . 1.3(2) ?
C13 C14 C16 C17 . . . . -177.48(15) ?
C18 N3 C17 C16 . . . . -0.6(3) ?
C14 C16 C17 N3 . . . . -0.4(3) ?
C17 N3 C18 C15 . . . . 0.6(3) ?
C14 C15 C18 N3 . . . . 0.3(3) ?

loop_
_cod_related_entry_id
_cod_related_entry_database
_cod_related_entry_code
1 ChemSpider 30656388
